data_7102927
loop_
_publ_author_name
'Mankad, Neal P'
'Peters, Jonas C'

_publ_section_title
;
 Diazoalkanes react with a bis(phosphino)borate copper(i) source to
 generate [Ph2BP(tBu)2]Cu(eta1-N2CR2), [Ph2BP(tBu)2]Cu(CPh2), and
 [Ph2BP(tBu)2]Cu-N(CPh2)(NCPh2).
;
_journal_issue 9
_journal_name_full 'Chemical communications (Cambridge, England)'
_journal_page_first 1061
_journal_page_last 1063
_journal_paper_doi 10.1039/b713687k
_journal_year 2008
_chemical_formula_sum 'C37 H68 B Cu N2 P2 Si2'
_chemical_formula_weight 733.41
_chemical_name_common (BP2)Cu(N2CTMS2)
_chemical_name_systematic
;
?
;
_space_group_IT_number 167
_symmetry_cell_setting rhombohedral
_symmetry_space_group_name_Hall '-R 3 2"c'
_symmetry_space_group_name_H-M 'R -3 c :H'
_atom_sites_solution_hydrogens geom
_atom_sites_solution_primary direct
_atom_sites_solution_secondary difmap
_audit_creation_method SHELXL-97
_cell_angle_alpha 90.00
_cell_angle_beta 90.00
_cell_angle_gamma 120.00
_cell_formula_units_Z 18
_cell_length_a 21.4508(13)
_cell_length_b 21.4508(13)
_cell_length_c 47.633(3)
_cell_measurement_temperature 100(2)
_cell_volume 18981(2)
_computing_cell_refinement 'Bruker XSCANS'
_computing_data_collection 'Bruker XSCANS'
_computing_data_reduction 'Bruker SHELXTL'
_computing_molecular_graphics 'Bruker SHELXTL'
_computing_publication_material 'Bruker SHELXTL'
_computing_structure_refinement 'SHELXL-97 (Sheldrick, 1997)'
_computing_structure_solution 'SHELXS-97 (Sheldrick, 1990)'
_diffrn_ambient_temperature 100(2)
_diffrn_measured_fraction_theta_full 0.999
_diffrn_measured_fraction_theta_max 0.999
_diffrn_measurement_device_type 'Bruker P4'
_diffrn_measurement_method '\w scans'
_diffrn_radiation_monochromator graphite
_diffrn_radiation_source 'fine-focus sealed tube'
_diffrn_radiation_type MoK\a
_diffrn_radiation_wavelength 0.71073
_diffrn_reflns_av_R_equivalents 0.0845
_diffrn_reflns_av_sigmaI/netI 0.0353
_diffrn_reflns_limit_h_max 23
_diffrn_reflns_limit_h_min -23
_diffrn_reflns_limit_k_max 23
_diffrn_reflns_limit_k_min -23
_diffrn_reflns_limit_l_max 52
_diffrn_reflns_limit_l_min -52
_diffrn_reflns_number 37738
_diffrn_reflns_theta_full 23.33
_diffrn_reflns_theta_max 23.33
_diffrn_reflns_theta_min 1.90
_exptl_absorpt_coefficient_mu 0.677
_exptl_crystal_colour colorless
_exptl_crystal_density_diffrn 1.155
_exptl_crystal_density_method 'not measured'
_exptl_crystal_description block
_exptl_crystal_F_000 5535
_exptl_crystal_size_max .41
_exptl_crystal_size_mid .22
_exptl_crystal_size_min .09
_refine_diff_density_max 0.573
_refine_diff_density_min -0.365
_refine_diff_density_rms 0.067
_refine_ls_extinction_method none
_refine_ls_goodness_of_fit_ref 1.087
_refine_ls_hydrogen_treatment constr
_refine_ls_matrix_type full
_refine_ls_number_parameters 253
_refine_ls_number_reflns 3067
_refine_ls_number_restraints 0
_refine_ls_restrained_S_all 1.087
_refine_ls_R_factor_all 0.0717
_refine_ls_R_factor_gt 0.0454
_refine_ls_shift/su_max 0.001
_refine_ls_shift/su_mean 0.000
_refine_ls_structure_factor_coef Fsqd
_refine_ls_weighting_details 'calc w=1/[\s^2^(Fo^2^)+(0.0297P)^2^+152.8350P] where P=(Fo^2^+2Fc^2^)/3'
_refine_ls_weighting_scheme calc
_refine_ls_wR_factor_gt 0.1001
_refine_ls_wR_factor_ref 0.1205
_reflns_number_gt 2346
_reflns_number_total 3067
_reflns_threshold_expression >2sigma(I)
_cod_data_source_file b713687k.txt
_cod_data_source_block npm37
_cod_depositor_comments
;
The following automatic conversions were performed:
'_symmetry_cell_setting' value 'Rhombohedral' changed to 'rhombohedral'
according to '/home/saulius/struct/CIF-dictionaries/cif_core.dic'
dictionary named 'cif_core.dic' version 2.4.1 from 2010-06-29.

Automatic conversion script
Id: cif_fix_enum 1527 2010-12-29 10:47:43Z saulius 
;
_cod_original_sg_symbol_H-M R-3c
_cod_database_code 7102927

loop_
_symmetry_equiv_pos_as_xyz
'x, y, z'
'-y, x-y, z'
'-x+y, -x, z'
'y, x, -z+1/2'
'x-y, -y, -z+1/2'
'-x, -x+y, -z+1/2'
'x+2/3, y+1/3, z+1/3'
'-y+2/3, x-y+1/3, z+1/3'
'-x+y+2/3, -x+1/3, z+1/3'
'y+2/3, x+1/3, -z+5/6'
'x-y+2/3, -y+1/3, -z+5/6'
'-x+2/3, -x+y+1/3, -z+5/6'
'x+1/3, y+2/3, z+2/3'
'-y+1/3, x-y+2/3, z+2/3'
'-x+y+1/3, -x+2/3, z+2/3'
'y+1/3, x+2/3, -z+7/6'
'x-y+1/3, -y+2/3, -z+7/6'
'-x+1/3, -x+y+2/3, -z+7/6'
'-x, -y, -z'
'y, -x+y, -z'
'x-y, x, -z'
'-y, -x, z-1/2'
'-x+y, y, z-1/2'
'x, x-y, z-1/2'
'-x+2/3, -y+1/3, -z+1/3'
'y+2/3, -x+y+1/3, -z+1/3'
'x-y+2/3, x+1/3, -z+1/3'
'-y+2/3, -x+1/3, z-1/6'
'-x+y+2/3, y+1/3, z-1/6'
'x+2/3, x-y+1/3, z-1/6'
'-x+1/3, -y+2/3, -z+2/3'
'y+1/3, -x+y+2/3, -z+2/3'
'x-y+1/3, x+2/3, -z+2/3'
'-y+1/3, -x+2/3, z+1/6'
'-x+y+1/3, y+2/3, z+1/6'
'x+1/3, x-y+2/3, z+1/6'

loop_
_atom_site_label
_atom_site_type_symbol
_atom_site_fract_x
_atom_site_fract_y
_atom_site_fract_z
_atom_site_U_iso_or_equiv
_atom_site_adp_type
_atom_site_occupancy
_atom_site_symmetry_multiplicity
_atom_site_calc_flag
_atom_site_refinement_flags
_atom_site_disorder_assembly
_atom_site_disorder_group
Cu Cu 0.07422(3) 0.3333 0.5833 0.0300(2) Uani 1 2 d S . .
P P 0.08990(5) 0.23785(5) 0.57816(2) 0.0250(3) Uani 1 1 d . . .
N1 N -0.0153(4) 0.3333 0.5833 0.0751(19) Uani 1 2 d S . .
N2 N -0.0712(3) 0.3333 0.5833 0.0613(17) Uani 1 2 d S A .
Si Si -0.1440(2) 0.3580(2) 0.61697(8) 0.0631(11) Uani 0.50 1 d P A 1
SiA Si -0.1295(2) 0.4031(3) 0.60844(9) 0.0805(12) Uani 0.50 1 d P A 2
B B 0.2584(3) 0.3333 0.5833 0.0267(13) Uani 1 2 d S . .
C1 C 0.2927(2) 0.3033(2) 0.60733(8) 0.0335(9) Uani 1 1 d . . .
C2 C 0.3328(3) 0.3439(2) 0.63034(9) 0.0481(12) Uani 1 1 d . . .
H2 H 0.3375 0.3899 0.6333 0.058 Uiso 1 1 calc R . .
C3 C 0.3662(3) 0.3205(3) 0.64917(12) 0.0771(19) Uani 1 1 d . . .
H3 H 0.3912 0.3494 0.6649 0.093 Uiso 1 1 calc R . .
C4 C 0.3630(4) 0.2556(3) 0.64506(13) 0.088(2) Uani 1 1 d . . .
H4 H 0.3864 0.2396 0.6576 0.105 Uiso 1 1 calc R . .
C5 C 0.3250(3) 0.2140(3) 0.62225(12) 0.0709(18) Uani 1 1 d . . .
H5 H 0.3222 0.1690 0.6191 0.085 Uiso 1 1 calc R . .
C6 C 0.2912(3) 0.2376(2) 0.60409(10) 0.0498(12) Uani 1 1 d . . .
H6 H 0.2657 0.2079 0.5886 0.060 Uiso 1 1 calc R . .
C7 C 0.18319(19) 0.26616(19) 0.56890(7) 0.0255(8) Uani 1 1 d . . .
H7A H 0.1875 0.2225 0.5709 0.031 Uiso 1 1 calc R . .
H7B H 0.1872 0.2769 0.5485 0.031 Uiso 1 1 calc R . .
C8 C 0.0671(2) 0.1854(2) 0.61195(8) 0.0311(9) Uani 1 1 d . . .
C9 C 0.1206(2) 0.2380(2) 0.63353(8) 0.0384(10) Uani 1 1 d . . .
H9A H 0.1098 0.2152 0.6521 0.058 Uiso 1 1 calc R . .
H9B H 0.1167 0.2816 0.6342 0.058 Uiso 1 1 calc R . .
H9C H 0.1697 0.2509 0.6281 0.058 Uiso 1 1 calc R . .
C10 C 0.0740(2) 0.1180(2) 0.61070(9) 0.0421(11) Uani 1 1 d . . .
H10A H 0.1217 0.1307 0.6035 0.063 Uiso 1 1 calc R . .
H10B H 0.0369 0.0825 0.5983 0.063 Uiso 1 1 calc R . .
H10C H 0.0680 0.0976 0.6296 0.063 Uiso 1 1 calc R . .
C11 C -0.0084(2) 0.1656(2) 0.62225(9) 0.0406(11) Uani 1 1 d . . .
H11A H -0.0447 0.1281 0.6101 0.061 Uiso 1 1 calc R . .
H11B H -0.0138 0.2083 0.6216 0.061 Uiso 1 1 calc R . .
H11C H -0.0149 0.1478 0.6416 0.061 Uiso 1 1 calc R . .
C12 C 0.0364(2) 0.1779(2) 0.54767(8) 0.0298(9) Uani 1 1 d . . .
C13 C 0.0603(2) 0.1248(2) 0.53804(8) 0.0348(9) Uani 1 1 d . . .
H13A H 0.0520 0.0906 0.5532 0.052 Uiso 1 1 calc R . .
H13B H 0.1116 0.1514 0.5333 0.052 Uiso 1 1 calc R . .
H13C H 0.0325 0.0986 0.5215 0.052 Uiso 1 1 calc R . .
C14 C -0.0444(2) 0.1359(2) 0.55460(9) 0.0419(11) Uani 1 1 d . . .
H14A H -0.0720 0.1147 0.5374 0.063 Uiso 1 1 calc R . .
H14B H -0.0588 0.1687 0.5628 0.063 Uiso 1 1 calc R . .
H14C H -0.0540 0.0976 0.5681 0.063 Uiso 1 1 calc R . .
C15 C 0.0472(2) 0.2294(2) 0.52332(8) 0.0402(10) Uani 1 1 d . . .
H15A H 0.0982 0.2557 0.5180 0.060 Uiso 1 1 calc R . .
H15B H 0.0322 0.2636 0.5292 0.060 Uiso 1 1 calc R . .
H15C H 0.0183 0.2017 0.5072 0.060 Uiso 1 1 calc R . .
C16 C -0.1288(4) 0.3333 0.5833 0.095(4) Uani 1 2 d S . .
C25 C -0.0721(10) 0.4524(10) 0.6168(4) 0.146(10) Uani 0.50 1 d P A 1
H25A H -0.0277 0.4560 0.6240 0.219 Uiso 0.50 1 calc PR A 1
H25B H -0.0860 0.4807 0.6287 0.219 Uiso 0.50 1 calc PR A 1
H25C H -0.0642 0.4711 0.5976 0.219 Uiso 0.50 1 calc PR A 1
C26 C -0.2307(11) 0.3336(9) 0.6261(5) 0.163(11) Uani 0.50 1 d P A 1
H26A H -0.2558 0.2835 0.6325 0.244 Uiso 0.50 1 calc PR A 1
H26B H -0.2557 0.3384 0.6098 0.244 Uiso 0.50 1 calc PR A 1
H26C H -0.2299 0.3649 0.6412 0.244 Uiso 0.50 1 calc PR A 1
C27 C -0.1216(14) 0.3131(8) 0.6439(3) 0.165(10) Uani 0.50 1 d P A 1
H27A H -0.1333 0.2652 0.6373 0.247 Uiso 0.50 1 calc PR A 1
H27B H -0.1492 0.3085 0.6610 0.247 Uiso 0.50 1 calc PR A 1
H27C H -0.0700 0.3414 0.6481 0.247 Uiso 0.50 1 calc PR A 1
C28 C -0.1573(12) 0.4615(13) 0.5921(4) 0.182(11) Uani 0.50 1 d P A 2
H28A H -0.1796 0.4415 0.5739 0.273 Uiso 0.50 1 d PR A 2
H28B H -0.1160 0.5100 0.5895 0.273 Uiso 0.50 1 d PR A 2
H28C H -0.1926 0.4641 0.6045 0.273 Uiso 0.50 1 d PR A 2
C29 C -0.0403(5) 0.4495(10) 0.6273(3) 0.074(5) Uani 0.50 1 d P A 2
H29A H -0.0019 0.4784 0.6139 0.111 Uiso 0.50 1 calc PR A 2
H29B H -0.0311 0.4133 0.6359 0.111 Uiso 0.50 1 calc PR A 2
H29C H -0.0416 0.4809 0.6420 0.111 Uiso 0.50 1 calc PR A 2
C30 C -0.1942(9) 0.339(2) 0.6293(8) 0.40(4) Uani 0.50 1 d P A 2
H30A H -0.1891 0.3582 0.6484 0.607 Uiso 0.50 1 calc PR A 2
H30B H -0.1891 0.2964 0.6296 0.607 Uiso 0.50 1 calc PR A 2
H30C H -0.2418 0.3265 0.6220 0.607 Uiso 0.50 1 calc PR A 2

loop_
_atom_site_aniso_label
_atom_site_aniso_U_11
_atom_site_aniso_U_22
_atom_site_aniso_U_33
_atom_site_aniso_U_23
_atom_site_aniso_U_13
_atom_site_aniso_U_12
Cu 0.0288(3) 0.0247(4) 0.0351(4) -0.0030(3) -0.00150(15) 0.01234(19)
P 0.0267(5) 0.0208(5) 0.0240(5) -0.0033(4) -0.0013(4) 0.0093(4)
N1 0.080(4) 0.079(5) 0.065(4) 0.000(4) 0.0000(18) 0.040(2)
N2 0.058(3) 0.110(6) 0.033(3) -0.002(3) -0.0011(16) 0.055(3)
Si 0.068(2) 0.064(2) 0.045(2) -0.0086(17) 0.0091(16) 0.024(2)
SiA 0.068(3) 0.128(4) 0.063(3) -0.028(3) -0.011(2) 0.063(3)
B 0.031(3) 0.018(3) 0.027(3) -0.006(3) -0.0030(13) 0.0092(15)
C1 0.031(2) 0.024(2) 0.043(2) -0.0070(18) -0.0095(19) 0.0119(18)
C2 0.063(3) 0.033(2) 0.053(3) -0.016(2) -0.028(2) 0.028(2)
C3 0.107(5) 0.051(3) 0.084(4) -0.030(3) -0.068(4) 0.048(3)
C4 0.119(5) 0.051(3) 0.106(5) -0.028(3) -0.081(4) 0.053(4)
C5 0.090(4) 0.036(3) 0.095(4) -0.019(3) -0.051(4) 0.038(3)
C6 0.056(3) 0.036(3) 0.060(3) -0.014(2) -0.028(2) 0.024(2)
C7 0.033(2) 0.023(2) 0.0208(19) -0.0011(15) 0.0026(16) 0.0149(17)
C8 0.037(2) 0.023(2) 0.027(2) 0.0013(16) 0.0047(17) 0.0109(18)
C9 0.049(3) 0.034(2) 0.026(2) 0.0045(17) 0.0036(19) 0.015(2)
C10 0.059(3) 0.033(2) 0.034(2) 0.0061(19) 0.007(2) 0.024(2)
C11 0.042(3) 0.032(2) 0.039(2) -0.0009(19) 0.014(2) 0.012(2)
C12 0.026(2) 0.027(2) 0.032(2) -0.0085(17) -0.0075(17) 0.0099(18)
C13 0.035(2) 0.032(2) 0.033(2) -0.0107(18) -0.0072(18) 0.0133(19)
C14 0.036(2) 0.036(2) 0.046(3) -0.013(2) -0.010(2) 0.013(2)
C15 0.047(3) 0.036(2) 0.032(2) -0.0048(19) -0.014(2) 0.017(2)
C16 0.079(4) 0.204(11) 0.042(4) -0.059(6) -0.030(3) 0.102(6)
C25 0.096(15) 0.098(14) 0.111(15) -0.045(12) 0.001(11) -0.052(13)
C26 0.15(2) 0.082(11) 0.22(2) 0.000(13) 0.150(19) 0.029(12)
C27 0.35(3) 0.085(11) 0.059(9) 0.003(8) 0.004(14) 0.113(17)
C28 0.22(2) 0.33(3) 0.135(15) -0.112(19) -0.089(16) 0.24(2)
C29 0.015(6) 0.137(13) 0.044(7) -0.039(7) -0.011(5) 0.017(7)
C30 0.033(10) 0.49(6) 0.46(5) -0.41(5) 0.093(18) -0.044(18)

loop_
_atom_type_symbol
_atom_type_description
_atom_type_scat_dispersion_real
_atom_type_scat_dispersion_imag
_atom_type_scat_source
C C 0.0033 0.0016 'International Tables Vol C Tables 4.2.6.8 and 6.1.1.4'
H H 0.0000 0.0000 'International Tables Vol C Tables 4.2.6.8 and 6.1.1.4'
B B 0.0013 0.0007 'International Tables Vol C Tables 4.2.6.8 and 6.1.1.4'
P P 0.1023 0.0942 'International Tables Vol C Tables 4.2.6.8 and 6.1.1.4'
Cu Cu 0.3201 1.2651 'International Tables Vol C Tables 4.2.6.8 and 6.1.1.4'
N N 0.0061 0.0033 'International Tables Vol C Tables 4.2.6.8 and 6.1.1.4'
Si Si 0.0817 0.0704 'International Tables Vol C Tables 4.2.6.8 and 6.1.1.4'

loop_
_geom_angle_atom_site_label_1
_geom_angle_atom_site_label_2
_geom_angle_atom_site_label_3
_geom_angle
_geom_angle_site_symmetry_1
_geom_angle_site_symmetry_3
_geom_angle_publ_flag
N1 Cu P 127.22(3) . . ?
N1 Cu P 127.23(3) . 17 ?
P Cu P 105.55(6) . 17 ?
C7 P C8 108.57(17) . . ?
C7 P C12 103.34(17) . . ?
C8 P C12 111.14(17) . . ?
C7 P Cu 111.15(12) . . ?
C8 P Cu 109.74(12) . . ?
C12 P Cu 112.69(12) . . ?
N2 N1 Cu 180.000(2) . . ?
N1 N2 C16 180.000(7) . . ?
C26 Si C16 118.2(9) . . ?
C26 Si C27 101.1(12) . . ?
C16 Si C27 110.2(6) . . ?
C26 Si C25 121.6(10) . . ?
C16 Si C25 98.5(6) . . ?
C27 Si C25 106.9(11) . . ?
C30 SiA C28 112.9(16) . . ?
C30 SiA C29 110.5(15) . . ?
C28 SiA C29 116.0(10) . . ?
C30 SiA C16 93.3(9) . . ?
C28 SiA C16 114.0(6) . . ?
C29 SiA C16 107.9(5) . . ?
C1 B C1 100.6(4) . 17 ?
C1 B C7 107.89(18) . 17 ?
C1 B C7 111.82(18) 17 17 ?
C1 B C7 111.82(18) . . ?
C1 B C7 107.88(18) 17 . ?
C7 B C7 115.8(4) 17 . ?
C2 C1 C6 114.2(4) . . ?
C2 C1 B 123.7(3) . . ?
C6 C1 B 121.6(3) . . ?
C3 C2 C1 123.3(4) . . ?
C3 C2 H2 118.3 . . ?
C1 C2 H2 118.3 . . ?
C4 C3 C2 120.1(4) . . ?
C4 C3 H3 120.0 . . ?
C2 C3 H3 120.0 . . ?
C3 C4 C5 118.7(5) . . ?
C3 C4 H4 120.6 . . ?
C5 C4 H4 120.6 . . ?
C6 C5 C4 120.3(5) . . ?
C6 C5 H5 119.8 . . ?
C4 C5 H5 119.8 . . ?
C5 C6 C1 123.3(4) . . ?
C5 C6 H6 118.4 . . ?
C1 C6 H6 118.4 . . ?
B C7 P 127.4(3) . . ?
B C7 H7A 105.5 . . ?
P C7 H7A 105.5 . . ?
B C7 H7B 105.5 . . ?
P C7 H7B 105.5 . . ?
H7A C7 H7B 106.0 . . ?
C10 C8 C9 109.3(3) . . ?
C10 C8 C11 109.8(3) . . ?
C9 C8 C11 106.7(3) . . ?
C10 C8 P 114.4(3) . . ?
C9 C8 P 105.0(2) . . ?
C11 C8 P 111.2(3) . . ?
C8 C9 H9A 109.5 . . ?
C8 C9 H9B 109.5 . . ?
H9A C9 H9B 109.5 . . ?
C8 C9 H9C 109.5 . . ?
H9A C9 H9C 109.5 . . ?
H9B C9 H9C 109.5 . . ?
C8 C10 H10A 109.5 . . ?
C8 C10 H10B 109.5 . . ?
H10A C10 H10B 109.5 . . ?
C8 C10 H10C 109.5 . . ?
H10A C10 H10C 109.5 . . ?
H10B C10 H10C 109.5 . . ?
C8 C11 H11A 109.5 . . ?
C8 C11 H11B 109.5 . . ?
H11A C11 H11B 109.5 . . ?
C8 C11 H11C 109.5 . . ?
H11A C11 H11C 109.5 . . ?
H11B C11 H11C 109.5 . . ?
C13 C12 C14 109.1(3) . . ?
C13 C12 C15 108.7(3) . . ?
C14 C12 C15 107.7(3) . . ?
C13 C12 P 114.7(3) . . ?
C14 C12 P 110.8(3) . . ?
C15 C12 P 105.5(2) . . ?
C12 C13 H13A 109.5 . . ?
C12 C13 H13B 109.5 . . ?
H13A C13 H13B 109.5 . . ?
C12 C13 H13C 109.5 . . ?
H13A C13 H13C 109.5 . . ?
H13B C13 H13C 109.5 . . ?
C12 C14 H14A 109.5 . . ?
C12 C14 H14B 109.5 . . ?
H14A C14 H14B 109.5 . . ?
C12 C14 H14C 109.5 . . ?
H14A C14 H14C 109.5 . . ?
H14B C14 H14C 109.5 . . ?
C12 C15 H15A 109.5 . . ?
C12 C15 H15B 109.5 . . ?
H15A C15 H15B 109.5 . . ?
C12 C15 H15C 109.5 . . ?
H15A C15 H15C 109.5 . . ?
H15B C15 H15C 109.5 . . ?
N2 C16 Si 109.5(3) . . ?
N2 C16 Si 109.5(3) . 17 ?
Si C16 Si 140.9(5) . 17 ?
N2 C16 SiA 113.4(2) . . ?
Si C16 SiA 29.35(16) . . ?
Si C16 SiA 127.3(4) 17 . ?
N2 C16 SiA 113.4(2) . 17 ?
Si C16 SiA 127.3(4) . 17 ?
Si C16 SiA 29.34(16) 17 17 ?
SiA C16 SiA 133.2(5) . 17 ?
SiA C28 C28 169.5(8) . 16_455 ?
SiA C28 H28A 109.5 . . ?
C28 C28 H28A 65.3 16_455 . ?
SiA C28 H28B 110.7 . . ?
C28 C28 H28B 79.8 16_455 . ?
H28A C28 H28B 109.5 . . ?
SiA C28 H28C 108.3 . . ?
C28 C28 H28C 66.9 16_455 . ?
H28A C28 H28C 109.5 . . ?
H28B C28 H28C 109.5 . . ?
SiA C29 H29A 109.5 . . ?
SiA C29 H29B 109.5 . . ?
H29A C29 H29B 109.5 . . ?
SiA C29 H29C 109.5 . . ?
H29A C29 H29C 109.5 . . ?
H29B C29 H29C 109.5 . . ?
SiA C30 H30A 109.5 . . ?
SiA C30 H30B 109.5 . . ?
H30A C30 H30B 109.5 . . ?
SiA C30 H30C 109.5 . . ?
H30A C30 H30C 109.5 . . ?
H30B C30 H30C 109.5 . . ?

loop_
_geom_bond_atom_site_label_1
_geom_bond_atom_site_label_2
_geom_bond_distance
_geom_bond_site_symmetry_2
_geom_bond_publ_flag
Cu N1 1.921(8) . ?
Cu P 2.2490(10) . ?
Cu P 2.2490(11) 17 ?
P C7 1.831(4) . ?
P C8 1.883(4) . ?
P C12 1.899(4) . ?
N1 N2 1.199(8) . ?
N2 C16 1.236(9) . ?
Si C26 1.715(19) . ?
Si C16 1.768(4) . ?
Si C27 1.809(16) . ?
Si C25 1.832(16) . ?
SiA C30 1.70(4) . ?
SiA C28 1.811(18) . ?
SiA C29 1.886(10) . ?
SiA C16 1.921(5) . ?
B C1 1.654(6) . ?
B C1 1.654(6) 17 ?
B C7 1.682(5) 17 ?
B C7 1.682(5) . ?
C1 C2 1.397(6) . ?
C1 C6 1.403(6) . ?
C2 C3 1.389(6) . ?
C2 H2 0.9500 . ?
C3 C4 1.374(7) . ?
C3 H3 0.9500 . ?
C4 C5 1.383(7) . ?
C4 H4 0.9500 . ?
C5 C6 1.377(6) . ?
C5 H5 0.9500 . ?
C6 H6 0.9500 . ?
C7 H7A 0.9900 . ?
C7 H7B 0.9900 . ?
C8 C10 1.527(5) . ?
C8 C9 1.534(5) . ?
C8 C11 1.535(6) . ?
C9 H9A 0.9800 . ?
C9 H9B 0.9800 . ?
C9 H9C 0.9800 . ?
C10 H10A 0.9800 . ?
C10 H10B 0.9800 . ?
C10 H10C 0.9800 . ?
C11 H11A 0.9800 . ?
C11 H11B 0.9800 . ?
C11 H11C 0.9800 . ?
C12 C13 1.533(5) . ?
C12 C14 1.537(5) . ?
C12 C15 1.537(5) . ?
C13 H13A 0.9800 . ?
C13 H13B 0.9800 . ?
C13 H13C 0.9800 . ?
C14 H14A 0.9800 . ?
C14 H14B 0.9800 . ?
C14 H14C 0.9800 . ?
C15 H15A 0.9800 . ?
C15 H15B 0.9800 . ?
C15 H15C 0.9800 . ?
C16 Si 1.768(4) 17 ?
C16 SiA 1.921(5) 17 ?
C25 H25A 0.9800 . ?
C25 H25B 0.9800 . ?
C25 H25C 0.9800 . ?
C26 H26A 0.9800 . ?
C26 H26B 0.9800 . ?
C26 H26C 0.9800 . ?
C27 H27A 0.9800 . ?
C27 H27B 0.9800 . ?
C27 H27C 0.9800 . ?
C28 C28 1.96(3) 16_455 ?
C28 H28A 0.9800 . ?
C28 H28B 0.9800 . ?
C28 H28C 0.9800 . ?
C29 H29A 0.9800 . ?
C29 H29B 0.9800 . ?
C29 H29C 0.9800 . ?
C30 H30A 0.9800 . ?
C30 H30B 0.9800 . ?
C30 H30C 0.9800 . ?
